data_7719116
loop_
_publ_author_name
'Saha, Priya'
'Tomita, Ryunosuke'
'Tsuneda, Takao'
'Jiang, Pingyu'
'Taketsugu, Tetsuya'
'Jin, Mingoo'
'Huang, Dennis Chung-Yang'

_publ_section_title
;
 Homoleptic copper(I)-bisphosphine complexes as photoredox catalysts.
;
_journal_issue 30
_journal_name_full 'Dalton transactions (Cambridge, England : 2003)'
_journal_page_first 11725
_journal_page_last 11731
_journal_paper_doi 10.1039/d5dt01099c
_journal_volume 54
_journal_year 2025
_chemical_formula_moiety 'C72 H56 Cu P4, B F4, 1[C3H6O]'
_chemical_formula_sum 'C75 H62 B Cu F4 O P4'
_chemical_formula_weight 1253.47
_space_group_crystal_system monoclinic
_space_group_IT_number 14
_space_group_name_Hall '-P 2yn'
_space_group_name_H-M_alt 'P 1 21/n 1'
_atom_sites_solution_hydrogens geom
_atom_sites_solution_primary dual
_audit_creation_date 2025-07-04
_audit_creation_method
;
Olex2 1.5
(compiled 2025.05.31 svn.r86d253d1 for OlexSys, GUI svn.r7254)
;
_audit_update_record
;
2025-07-04 deposited with the CCDC.	2025-07-07 downloaded from the CCDC.
;
_cell_angle_alpha 90
_cell_angle_beta 100.1530(10)
_cell_angle_gamma 90
_cell_formula_units_Z 4
_cell_length_a 13.19330(10)
_cell_length_b 22.87440(10)
_cell_length_c 20.81190(10)
_cell_measurement_reflns_used 83812
_cell_measurement_temperature 153
_cell_measurement_theta_max 76.2590
_cell_measurement_theta_min 2.8550
_cell_volume 6182.44(6)
_computing_cell_refinement 'CrysAlisPro 1.171.42.49 (Rigaku OD, 2022)'
_computing_data_collection 'CrysAlisPro 1.171.42.49 (Rigaku OD, 2022)'
_computing_data_reduction 'CrysAlisPro 1.171.42.49 (Rigaku OD, 2022)'
_computing_molecular_graphics 'Olex2 1.5 (Dolomanov et al., 2009)'
_computing_publication_material 'Olex2 1.5 (Dolomanov et al., 2009)'
_computing_structure_refinement 'SHELXL 2018/3 (Sheldrick, 2015)'
_computing_structure_solution 'SHELXT 2018/2 (Sheldrick, 2018)'
_diffrn_ambient_temperature 153
_diffrn_detector 'Hybrid Pixel Array Detector'
_diffrn_detector_area_resol_mean 10.0000
_diffrn_detector_type HyPix
_diffrn_measured_fraction_theta_full 0.996
_diffrn_measured_fraction_theta_max 0.986
_diffrn_measurement_details
;
List of Runs (angles in degrees, time in seconds):

  # Type    Start    End  Width  t~exp~   \w     \q     \k     \f   Frames
#--------------------------------------------------------------------------
  1  \w    -66.00  24.00   0.50    0.57    --  -48.41  71.00 116.00  180
  2  \w    -14.00  25.00   0.50    0.57    --  -48.41  19.00  30.00   78
  3  \w    -14.00  25.00   0.50    0.57    --  -48.41  19.00  90.00   78
  4  \w    -14.00  25.00   0.50    0.57    --  -48.41  19.00 -30.00   78
  5  \w    -14.00  25.00   0.50    0.57    --  -48.41  19.00 -90.00   78
  6  \w    -65.00 -30.00   0.50    0.57    -- -102.00  57.00  60.00   70
  7  \w    -65.00 -30.00   0.50    0.57    -- -102.00  57.00  90.00   70
  8  \w    -95.00 -30.00   0.50    0.57    -- -102.00  71.00 116.00  130
  9  \w   -119.00 -30.00   0.50    0.57    --  -48.41 -71.00 -14.00  178
 10  \w   -119.00 -74.00   0.50    0.57    --  -48.41-125.00  60.00   90
 11  \w   -119.00 -74.00   0.50    0.57    --  -48.41-125.00 150.00   90
 12  \w    -22.00  67.00   0.50    0.57    --   48.41 -71.00 -14.00  178
 13  \w     31.00  99.00   0.50    0.57    --  102.75 -71.00 -14.00  136
 14  \w     31.00  69.00   0.50    0.57    --  102.75 -57.00  90.00   76
 15  \w     34.00  66.00   0.50    0.57    --  102.75 -57.00  60.00   64
 16  \w     35.00 103.00   0.50    0.57    --  102.75 -99.00   0.00  136
 17  \w     33.00 113.00   0.50    0.57    --  102.75 -77.00 -90.00  160
 18  \w     41.00 120.00   0.50    0.57    --   48.41  37.00-150.00  158
 19  \w    102.00 174.00   0.50    0.57    --  102.75  57.00 -90.00  144
 20  \w    113.00 171.00   0.50    0.57    --  102.75  77.00   0.00  116
 21  \w    138.00 171.00   0.50    0.57    --  102.75  77.00  90.00   66
 22  \w    103.00 156.00   0.50    0.57    --  102.75  37.00  60.00  106
 23  \w     95.00 175.00   0.50    0.57    --  102.75  19.00 120.00  160
 24  \w     95.00 169.00   0.50    0.57    --  102.75  37.00  30.00  148
 25  \w     97.00 123.00   0.50    0.57    --  102.75  77.00  90.00   52
 26  \w     85.00 174.00   0.50    0.57    --  102.75  71.00 116.00  178
 27  \w     82.00 174.00   0.50    0.57    --  102.75  77.00  30.00  184
 28  \w     90.00 174.00   0.50    0.57    --  102.75  57.00-120.00  168
 29  \w     30.00 119.00   0.50    0.57    --   48.41  71.00 116.00  178
 30  \w     31.00  69.00   0.50    0.57    --  102.75 -57.00 120.00   76
 31  \w     33.00 101.00   0.50    0.57    --  102.75 -99.00  60.00  136
 32  \w     31.00  68.00   0.50    0.57    --  102.75 -57.00 -90.00   74
 33  \w     39.00  65.00   0.50    0.57    --  102.75 -57.00-150.00   52
 34  \w     31.00  69.00   0.50    0.57    --  102.75 -57.00-180.00   76
 35  \w    -24.00  18.00   0.50    0.57    --   48.41 -19.00  90.00   84
 36  \w    -22.00  61.00   0.50    0.57    --   48.41 -57.00 120.00  166
 37  \w   -174.00 -84.00   0.50    0.57    -- -102.00 -71.00 -14.00  180
 38  \w   -175.00 -94.00   0.50    0.57    -- -102.00 -19.00-150.00  162
 39  \w   -174.00 -89.00   0.50    0.57    -- -102.00 -57.00-120.00  170
 40  \w   -174.00 -89.00   0.50    0.57    -- -102.00 -57.00-150.00  170
 41  \w   -175.00 -94.00   0.50    0.57    -- -102.00 -19.00-120.00  162
 42  \w   -175.00 -94.00   0.50    0.57    -- -102.00 -19.00-180.00  162
;
_diffrn_measurement_device 'four-circle diffractometer'
_diffrn_measurement_device_type 'XtaLAB Synergy R, DW system, HyPix'
_diffrn_measurement_method '\w scans'
_diffrn_orient_matrix_type 'CrysAlisPro convention (1999,Acta A55,543-557)'
_diffrn_orient_matrix_UB_11 0.0986715000
_diffrn_orient_matrix_UB_12 0.0338413000
_diffrn_orient_matrix_UB_13 -0.0064643000
_diffrn_orient_matrix_UB_21 -0.0182498000
_diffrn_orient_matrix_UB_22 0.0415844000
_diffrn_orient_matrix_UB_23 0.0550747000
_diffrn_orient_matrix_UB_31 0.0633278000
_diffrn_orient_matrix_UB_32 -0.0407265000
_diffrn_orient_matrix_UB_33 0.0508013000
_diffrn_radiation_monochromator mirror
_diffrn_radiation_probe x-ray
_diffrn_radiation_type 'Cu K\a'
_diffrn_radiation_wavelength 1.54184
_diffrn_reflns_av_R_equivalents 0.0371
_diffrn_reflns_av_unetI/netI 0.0162
_diffrn_reflns_Laue_measured_fraction_full 0.996
_diffrn_reflns_Laue_measured_fraction_max 0.986
_diffrn_reflns_limit_h_max 16
_diffrn_reflns_limit_h_min -16
_diffrn_reflns_limit_k_max 28
_diffrn_reflns_limit_k_min -28
_diffrn_reflns_limit_l_max 26
_diffrn_reflns_limit_l_min -26
_diffrn_reflns_number 116259
_diffrn_reflns_point_group_measured_fraction_full 0.996
_diffrn_reflns_point_group_measured_fraction_max 0.986
_diffrn_reflns_theta_full 67.684
_diffrn_reflns_theta_max 76.353
_diffrn_reflns_theta_min 3.695
_diffrn_source 'Rotating-anode X-ray tube'
_diffrn_source_type 'Rigaku (Cu) X-ray Source'
_exptl_absorpt_coefficient_mu 1.948
_exptl_absorpt_correction_T_max 1.00000
_exptl_absorpt_correction_T_min 0.80697
_exptl_absorpt_correction_type multi-scan
_exptl_absorpt_process_details
;
CrysAlisPro 1.171.42.49 (Rigaku Oxford Diffraction, 2022)
Empirical absorption correction using spherical harmonics,
implemented in SCALE3 ABSPACK scaling algorithm.
;
_exptl_crystal_colour 'clear colourless'
_exptl_crystal_colour_lustre clear
_exptl_crystal_colour_primary colourless
_exptl_crystal_density_diffrn 1.347
_exptl_crystal_description block
_exptl_crystal_F_000 2600
_exptl_crystal_size_max 0.15
_exptl_crystal_size_mid 0.1
_exptl_crystal_size_min 0.05
_refine_diff_density_max 0.708
_refine_diff_density_min -0.410
_refine_diff_density_rms 0.058
_refine_ls_extinction_method none
_refine_ls_goodness_of_fit_ref 1.028
_refine_ls_hydrogen_treatment constr
_refine_ls_matrix_type full
_refine_ls_number_parameters 785
_refine_ls_number_reflns 12787
_refine_ls_number_restraints 124
_refine_ls_restrained_S_all 1.025
_refine_ls_R_factor_all 0.0398
_refine_ls_R_factor_gt 0.0387
_refine_ls_shift/su_max 0.001
_refine_ls_shift/su_mean 0.000
_refine_ls_structure_factor_coef Fsqd
_refine_ls_weighting_details 'w=1/[\s^2^(Fo^2^)+(0.0604P)^2^+3.8189P] where P=(Fo^2^+2Fc^2^)/3'
_refine_ls_weighting_scheme calc
_refine_ls_wR_factor_gt 0.1055
_refine_ls_wR_factor_ref 0.1063
_reflns_Friedel_coverage 0.000
_reflns_number_gt 12232
_reflns_number_total 12787
_reflns_threshold_expression 'I > 2\s(I)'
_cod_data_source_file d5dt01099c2.cif
_cod_data_source_block CuBIPHEP2BF4
_cod_depositor_comments 'Adding full bibliography for 7719116--7719120.cif.'
_cod_database_code 7719116
_shelx_shelxl_version_number 2018/3
_chemical_oxdiff_formula 'Cu C H P B F'
_shelx_space_group_comment
;
The symmetry employed for this shelxl refinement is uniquely defined
by the following loop, which should always be used as a source of
symmetry information in preference to the above space-group names.
They are only intended as comments.
;
_cell_oxdiff_angle_alpha 90.0276(6)
_cell_oxdiff_angle_beta 100.1606(6)
_cell_oxdiff_angle_gamma 90.0032(6)
_cell_oxdiff_length_a 13.19015(11)
_cell_oxdiff_length_b 22.88123(17)
_cell_oxdiff_length_c 20.81124(15)
_cell_oxdiff_measurement_reflns_used 83812
_cell_oxdiff_volume 6182.47(8)
_shelx_estimated_absorpt_t_max 0.909
_shelx_estimated_absorpt_t_min 0.759
_olex2_refinement_description
;
1. Restrained distances
 F006-B02A \\sim F1-B02B
 with sigma of 0.02
 F007-B02A \\sim F0-B02B
 with sigma of 0.02
 F013-B02A \\sim F2-B02B
 with sigma of 0.02
 F01H-B02A \\sim F01I-B02B
 with sigma of 0.02
 F006-F007 \\sim F1-F0
 with sigma of 0.04
 F006-F013 \\sim F1-F2
 with sigma of 0.04
 F006-F01H \\sim F1-F01I
 with sigma of 0.04
 F007-F013 \\sim F0-F2
 with sigma of 0.04
 F007-F01H \\sim F0-F01I
 with sigma of 0.04
 F013-F01H \\sim F2-F01I
 with sigma of 0.04
2. Uiso/Uaniso restraints and constraints
F006 \\sim F007 \\sim F013 \\sim F01H \\sim B02A \\sim F0 \\sim F1 \\sim F2
\\sim F01I \\sim B02B: within 1.7A with sigma of 0.04 and sigma for terminal
atoms of 0.08 within 1.7A
3. Others
 Sof(F0)=Sof(F1)=Sof(F2)=Sof(F01I)=Sof(B02B)=1-FVAR(1)
 Sof(F006)=Sof(F007)=Sof(F013)=Sof(F01H)=Sof(B02A)=FVAR(1)
4.a Aromatic/amide H refined with riding coordinates:
 C009(H009), C00A(H00A), C00I(H00I), C00K(H00K), C00M(H00M), C00N(H00N),
 C00P(H00P), C00R(H00R), C00T(H00T), C00U(H00U), C00V(H00V), C00W(H00W),
 C00X(H00X), C00Y(H00Y), C00Z(H00Z), C012(H012), C014(H014), C015(H015),
 C016(H016), C017(H017), C018(H018), C019(H019), C01A(H01A), C01B(H01B),
 C01C(H01C), C01D(H01D), C01E(H01E), C01G(H01G), C01I(H01I), C01J(H01J),
 C01K(H01K), C01L(H01L), C01M(H01M), C01N(H01N), C01O(H01O), C01P(H01P),
 C01Q(H01Q), C01R(H01R), C01S(H01S), C01T(H01T), C01U(H01U), C01V(H01V),
 C01W(H01W), C01X(H01X), C01Y(H01Y), C01Z(H01Z), C020(H020), C021(H021),
 C022(H022), C023(H023), C024(H024), C025(H025), C026(H026), C027(H027),
 C028(H028), C029(H029)
;
_smtbx_masks_special_details
;
A solvent mask was calculated and 108 electrons were 
found in a volume of 794\%A^3^ in 2 voids per unit cell. 
This is consistent with the presence of 
1[C3H6O] per Asymmetric Unit 
which account for 128 electrons 
per unit cell.
;
_smtbx_masks_void_probe_radius 1.2
_smtbx_masks_void_truncation_radius 1.2
_olex2_submission_special_instructions 'No special instructions were received'
_oxdiff_exptl_absorpt_empirical_details
;
Empirical correction (ABSPACK) includes:
- Absorption correction using spherical harmonics
- Frame scaling
;
_oxdiff_exptl_absorpt_empirical_full_max 2.822
_oxdiff_exptl_absorpt_empirical_full_min 0.651

loop_
_space_group_symop_operation_xyz
'x, y, z'
'-x+1/2, y+1/2, -z+1/2'
'-x, -y, -z'
'x-1/2, -y-1/2, z-1/2'

loop_
_atom_site_label
_atom_site_type_symbol
_atom_site_fract_x
_atom_site_fract_y
_atom_site_fract_z
_atom_site_U_iso_or_equiv
_atom_site_adp_type
_atom_site_occupancy
_atom_site_site_symmetry_order
_atom_site_calc_flag
_atom_site_refinement_flags_posn
_atom_site_refinement_flags_adp
_atom_site_refinement_flags_occupancy
_atom_site_disorder_assembly
_atom_site_disorder_group
Cu01 Cu 0.46849(2) 0.75098(2) 0.49447(2) 0.02088(7) Uani 1 1 d . . . . .
P002 P 0.44089(3) 0.83015(2) 0.42019(2) 0.02034(9) Uani 1 1 d . . . . .
P003 P 0.64423(3) 0.74100(2) 0.48494(2) 0.02145(9) Uani 1 1 d . . . . .
P004 P 0.34858(3) 0.67366(2) 0.46690(2) 0.02143(9) Uani 1 1 d . . . . .
P005 P 0.44432(3) 0.75866(2) 0.60528(2) 0.02155(9) Uani 1 1 d . . . . .
F006 F 0.6465(5) 0.4709(2) 0.1880(3) 0.0669(12) Uani 0.750(4) 1 d D U P A 1
F007 F 0.6040(4) 0.5445(2) 0.1133(3) 0.0793(15) Uani 0.750(4) 1 d D U P A 1
C008 C 0.73697(12) 0.79349(7) 0.52854(8) 0.0249(3) Uani 1 1 d . . . . .
C009 C 0.55533(12) 0.93058(7) 0.45914(7) 0.0251(3) Uani 1 1 d . . . . .
H009 H 0.497443 0.941109 0.478060 0.030 Uiso 1 1 calc R U . . .
C00A C 0.63771(13) 0.96896(7) 0.46390(8) 0.0301(3) Uani 1 1 d . . . . .
H00A H 0.636929 1.004683 0.487082 0.036 Uiso 1 1 calc R U . . .
C00B C 0.55527(11) 0.87679(7) 0.42721(7) 0.0223(3) Uani 1 1 d . . . . .
C00C C 0.21025(12) 0.68928(7) 0.44332(7) 0.0260(3) Uani 1 1 d . . . . .
C00D C 0.41422(12) 0.81388(7) 0.33230(7) 0.0249(3) Uani 1 1 d . . . . .
C00E C 0.64320(12) 0.86063(7) 0.40137(7) 0.0233(3) Uani 1 1 d . . . . .
C00F C 0.70610(13) 0.67065(7) 0.50989(8) 0.0264(3) Uani 1 1 d . . . . .
C00G C 0.34961(12) 0.62470(7) 0.53675(8) 0.0257(3) Uani 1 1 d . . . . .
C00H C 0.33666(11) 0.88213(7) 0.42629(7) 0.0233(3) Uani 1 1 d . . . . .
C00I C 0.72312(12) 0.90149(7) 0.40396(8) 0.0286(3) Uani 1 1 d . . . . .
H00I H 0.780458 0.892123 0.383954 0.034 Uiso 1 1 calc R U . . .
C00J C 0.30430(13) 0.64168(7) 0.59031(8) 0.0283(3) Uani 1 1 d . . . . .
C00K C 0.27520(12) 0.87249(7) 0.47326(8) 0.0289(3) Uani 1 1 d . . . . .
H00K H 0.290289 0.840736 0.502822 0.035 Uiso 1 1 calc R U . . .
C00L C 0.65874(11) 0.80383(7) 0.36905(7) 0.0243(3) Uani 1 1 d . . . . .
C00M C 0.72110(13) 0.95497(8) 0.43470(9) 0.0319(4) Uani 1 1 d . . . . .
H00M H 0.776319 0.981811 0.435787 0.038 Uiso 1 1 calc R U . . .
C00N C 0.44182(13) 0.85179(8) 0.28555(8) 0.0316(3) Uani 1 1 d . . . . .
H00N H 0.477450 0.887017 0.299029 0.038 Uiso 1 1 calc R U . . .
C00O C 0.36944(12) 0.62398(7) 0.40107(8) 0.0260(3) Uani 1 1 d . . . . .
C00P C 0.68543(13) 0.69906(7) 0.36571(8) 0.0293(3) Uani 1 1 d . . . . .
H00P H 0.689214 0.662027 0.386662 0.035 Uiso 1 1 calc R U . . .
C00Q C 0.49981(12) 0.70397(7) 0.66559(8) 0.0270(3) Uani 1 1 d . . . . .
C00R C 0.71631(13) 0.81919(7) 0.58511(8) 0.0304(3) Uani 1 1 d . . . . .
H00R H 0.654862 0.809414 0.600556 0.037 Uiso 1 1 calc R U . . .
C00S C 0.66437(12) 0.74891(7) 0.40010(8) 0.0236(3) Uani 1 1 d . . . . .
C00T C 0.31340(13) 0.92958(7) 0.38380(8) 0.0286(3) Uani 1 1 d . . . . .
H00T H 0.354671 0.937154 0.351657 0.034 Uiso 1 1 calc R U . . .
C00U C 0.13525(14) 0.64778(9) 0.45051(9) 0.0364(4) Uani 1 1 d . . . . .
H00U H 0.155187 0.611163 0.470328 0.044 Uiso 1 1 calc R U . . .
C00V C 0.67852(13) 0.80636(8) 0.30502(8) 0.0306(3) Uani 1 1 d . . . . .
H00V H 0.677912 0.843271 0.284032 0.037 Uiso 1 1 calc R U . . .
C00W C 0.39812(14) 0.57026(7) 0.53796(9) 0.0314(3) Uani 1 1 d . . . . .
H00W H 0.429042 0.558852 0.501991 0.038 Uiso 1 1 calc R U . . .
C00X C 0.36190(14) 0.76258(8) 0.31093(9) 0.0336(4) Uani 1 1 d . . . . .
H00X H 0.342411 0.736296 0.341932 0.040 Uiso 1 1 calc R U . . .
C00Y C 0.19189(13) 0.90884(8) 0.47741(9) 0.0359(4) Uani 1 1 d . . . . .
H00Y H 0.150781 0.901817 0.509772 0.043 Uiso 1 1 calc R U . . .
C00Z C 0.25077(13) 0.80384(7) 0.61710(8) 0.0279(3) Uani 1 1 d . . . . .
H00Z H 0.286597 0.839829 0.625487 0.034 Uiso 1 1 calc R U . . .
C010 C 0.25304(12) 0.69935(7) 0.59641(7) 0.0271(3) Uani 1 1 d . . . . .
C011 C 0.48665(12) 0.82695(7) 0.64883(8) 0.0270(3) Uani 1 1 d . . . . .
C012 C 0.70092(14) 0.70275(8) 0.30146(9) 0.0343(4) Uani 1 1 d . . . . .
H012 H 0.712836 0.668375 0.278282 0.041 Uiso 1 1 calc R U . . .
F013 F 0.49594(14) 0.51235(10) 0.17801(9) 0.0648(6) Uani 0.750(4) 1 d D U P A 1
C014 C 0.81291(14) 0.66277(8) 0.52128(9) 0.0338(4) Uani 1 1 d . . . . .
H014 H 0.856662 0.694272 0.514339 0.041 Uiso 1 1 calc R U . . .
C015 C 0.40210(16) 0.53251(8) 0.59058(10) 0.0400(4) Uani 1 1 d . . . . .
H015 H 0.437047 0.496156 0.591066 0.048 Uiso 1 1 calc R U . . .
C016 C 0.82783(13) 0.80817(8) 0.50656(9) 0.0331(4) Uani 1 1 d . . . . .
H016 H 0.843278 0.790804 0.467955 0.040 Uiso 1 1 calc R U . . .
C017 C 0.14473(13) 0.80247(8) 0.61473(8) 0.0332(4) Uani 1 1 d . . . . .
H017 H 0.108188 0.837359 0.620301 0.040 Uiso 1 1 calc R U . . .
C018 C 0.16893(14) 0.95493(8) 0.43476(10) 0.0372(4) Uani 1 1 d . . . . .
H018 H 0.111348 0.979277 0.437082 0.045 Uiso 1 1 calc R U . . .
C019 C 0.23039(14) 0.96560(8) 0.38837(9) 0.0340(4) Uani 1 1 d . . . . .
H019 H 0.215494 0.997855 0.359494 0.041 Uiso 1 1 calc R U . . .
C01A C 0.89556(14) 0.84820(9) 0.54124(11) 0.0423(5) Uani 1 1 d . . . . .
H01A H 0.957089 0.858183 0.525998 0.051 Uiso 1 1 calc R U . . .
C01B C 0.85529(15) 0.60917(9) 0.54268(10) 0.0407(4) Uani 1 1 d . . . . .
H01B H 0.927882 0.604072 0.550186 0.049 Uiso 1 1 calc R U . . .
C01C C 0.45163(14) 0.63458(8) 0.36916(9) 0.0331(4) Uani 1 1 d . . . . .
H01C H 0.497028 0.666185 0.382861 0.040 Uiso 1 1 calc R U . . .
C01D C 0.30547(16) 0.60171(8) 0.64128(9) 0.0389(4) Uani 1 1 d . . . . .
H01D H 0.271340 0.611564 0.676360 0.047 Uiso 1 1 calc R U . . .
C01E C 0.14680(13) 0.69901(8) 0.59630(8) 0.0331(4) Uani 1 1 d . . . . .
H01E H 0.110614 0.662943 0.590656 0.040 Uiso 1 1 calc R U . . .
C01F C 0.30560(12) 0.75323(7) 0.60738(7) 0.0239(3) Uani 1 1 d . . . . .
C01G C 0.41753(14) 0.83833(10) 0.21967(9) 0.0393(4) Uani 1 1 d . . . . .
H01G H 0.436368 0.864482 0.188326 0.047 Uiso 1 1 calc R U . . .
F01H F 0.6351(2) 0.56197(13) 0.22259(16) 0.0821(9) Uani 0.750(4) 1 d D U P A 1
C01I C 0.30440(15) 0.57701(8) 0.38017(9) 0.0362(4) Uani 1 1 d . . . . .
H01I H 0.247519 0.569190 0.401204 0.043 Uiso 1 1 calc R U . . .
C01J C 0.40346(17) 0.55297(9) 0.29767(10) 0.0439(5) Uani 1 1 d . . . . .
H01J H 0.415003 0.528800 0.262544 0.053 Uiso 1 1 calc R U . . .
C01K C 0.64364(14) 0.62405(8) 0.52053(10) 0.0366(4) Uani 1 1 d . . . . .
H01K H 0.570985 0.628849 0.513001 0.044 Uiso 1 1 calc R U . . .
C01L C 0.69885(14) 0.75671(8) 0.27161(9) 0.0346(4) Uani 1 1 d . . . . .
H01L H 0.711380 0.759734 0.228163 0.042 Uiso 1 1 calc R U . . .
C01M C 0.79225(17) 0.56327(8) 0.55307(11) 0.0450(5) Uani 1 1 d . . . . .
H01M H 0.821490 0.526653 0.567788 0.054 Uiso 1 1 calc R U . . .
C01N C 0.48658(15) 0.87836(8) 0.61340(9) 0.0363(4) Uani 1 1 d . . . . .
H01N H 0.457925 0.878491 0.568198 0.044 Uiso 1 1 calc R U . . .
C01O C 0.36615(16) 0.78718(10) 0.19929(9) 0.0435(5) Uani 1 1 d . . . . .
H01O H 0.350266 0.777957 0.154124 0.052 Uiso 1 1 calc R U . . .
C01P C 0.17863(14) 0.74264(8) 0.41575(10) 0.0363(4) Uani 1 1 d . . . . .
H01P H 0.228444 0.771548 0.410921 0.044 Uiso 1 1 calc R U . . .
C01Q C 0.87443(15) 0.87369(8) 0.59771(11) 0.0430(5) Uani 1 1 d . . . . .
H01Q H 0.921269 0.900914 0.621223 0.052 Uiso 1 1 calc R U . . .
C01R C 0.45202(15) 0.68929(9) 0.71806(9) 0.0384(4) Uani 1 1 d . . . . .
H01R H 0.390422 0.708669 0.723547 0.046 Uiso 1 1 calc R U . . .
C01S C 0.33796(18) 0.74947(9) 0.24495(10) 0.0456(5) Uani 1 1 d . . . . .
H01S H 0.302042 0.714422 0.231075 0.055 Uiso 1 1 calc R U . . .
C01T C 0.52761(18) 0.92949(8) 0.64285(11) 0.0465(5) Uani 1 1 d . . . . .
H01T H 0.526574 0.964340 0.617920 0.056 Uiso 1 1 calc R U . . .
C01U C 0.03205(15) 0.65983(11) 0.42886(10) 0.0469(5) Uani 1 1 d . . . . .
H01U H -0.018305 0.631125 0.433274 0.056 Uiso 1 1 calc R U . . .
C01V C 0.35487(18) 0.54819(9) 0.64220(10) 0.0446(5) Uani 1 1 d . . . . .
H01V H 0.356249 0.522424 0.678144 0.054 Uiso 1 1 calc R U . . .
C01W C 0.59183(14) 0.67725(8) 0.66005(10) 0.0384(4) Uani 1 1 d . . . . .
H01W H 0.626071 0.687528 0.625152 0.046 Uiso 1 1 calc R U . . .
C01X C 0.68626(17) 0.57056(8) 0.54205(12) 0.0465(5) Uani 1 1 d . . . . .
H01X H 0.642874 0.538958 0.549221 0.056 Uiso 1 1 calc R U . . .
C01Y C 0.46834(16) 0.59954(10) 0.31744(10) 0.0444(5) Uani 1 1 d . . . . .
H01Y H 0.524331 0.607586 0.295677 0.053 Uiso 1 1 calc R U . . .
C01Z C 0.32170(17) 0.54174(8) 0.32928(10) 0.0423(4) Uani 1 1 d . . . . .
H01Z H 0.277229 0.509655 0.315946 0.051 Uiso 1 1 calc R U . . .
C020 C 0.09308(14) 0.74974(9) 0.60418(9) 0.0372(4) Uani 1 1 d . . . . .
H020 H 0.020663 0.748340 0.602331 0.045 Uiso 1 1 calc R U . . .
C021 C 0.49360(18) 0.64676(10) 0.76217(10) 0.0492(5) Uani 1 1 d . . . . .
H021 H 0.459622 0.636276 0.797123 0.059 Uiso 1 1 calc R U . . .
C022 C 0.78491(15) 0.85929(8) 0.61963(10) 0.0401(4) Uani 1 1 d . . . . .
H022 H 0.769893 0.876709 0.658312 0.048 Uiso 1 1 calc R U . . .
C023 C 0.57000(19) 0.92979(9) 0.70842(11) 0.0512(5) Uani 1 1 d . . . . .
H023 H 0.597990 0.964831 0.728717 0.061 Uiso 1 1 calc R U . . .
C024 C 0.00166(15) 0.71308(12) 0.40096(11) 0.0528(6) Uani 1 1 d . . . . .
H024 H -0.069271 0.720978 0.386009 0.063 Uiso 1 1 calc R U . . .
C025 C 0.5297(2) 0.82798(9) 0.71482(10) 0.0483(5) Uani 1 1 d . . . . .
H025 H 0.530555 0.793297 0.740020 0.058 Uiso 1 1 calc R U . . .
C026 C 0.58450(19) 0.61956(10) 0.75538(11) 0.0546(6) Uani 1 1 d . . . . .
H026 H 0.612469 0.589910 0.785287 0.066 Uiso 1 1 calc R U . . .
C027 C 0.63465(18) 0.63529(11) 0.70542(13) 0.0554(6) Uani 1 1 d . . . . .
H027 H 0.698512 0.617555 0.701815 0.066 Uiso 1 1 calc R U . . .
C028 C 0.07421(17) 0.75451(11) 0.39492(13) 0.0532(6) Uani 1 1 d . . . . .
H028 H 0.053416 0.791520 0.376460 0.064 Uiso 1 1 calc R U . . .
C029 C 0.5716(2) 0.87909(10) 0.74431(11) 0.0606(7) Uani 1 1 d . . . . .
H029 H 0.601318 0.879087 0.789330 0.073 Uiso 1 1 calc R U . . .
B02A B 0.5978(3) 0.52249(19) 0.1747(2) 0.0406(9) Uani 0.750(4) 1 d D U P A 1
F0 F 0.6592(18) 0.4756(7) 0.1804(11) 0.091(6) Uani 0.250(4) 1 d D U P A 2
F1 F 0.5758(11) 0.5329(8) 0.1044(7) 0.071(4) Uani 0.250(4) 1 d D U P A 2
F2 F 0.7241(5) 0.5569(3) 0.1611(3) 0.069(2) Uani 0.250(4) 1 d D U P A 2
F01I F 0.5801(9) 0.5669(5) 0.2043(4) 0.117(5) Uani 0.250(4) 1 d D U P A 2
B02B B 0.6293(11) 0.5337(6) 0.1652(6) 0.060(5) Uani 0.250(4) 1 d D U P A 2

loop_
_atom_site_aniso_label
_atom_site_aniso_U_11
_atom_site_aniso_U_22
_atom_site_aniso_U_33
_atom_site_aniso_U_23
_atom_site_aniso_U_13
_atom_site_aniso_U_12
Cu01 0.02073(12) 0.01995(12) 0.02275(12) 0.00035(8) 0.00599(9) -0.00172(8)
P002 0.02069(17) 0.01971(18) 0.02118(18) 0.00055(13) 0.00521(13) -0.00223(13)
P003 0.02040(18) 0.02125(18) 0.02363(19) 0.00030(13) 0.00641(14) -0.00074(13)
P004 0.02220(18) 0.01943(18) 0.02356(18) -0.00038(13) 0.00649(14) -0.00296(13)
P005 0.02178(18) 0.02168(18) 0.02189(18) 0.00078(13) 0.00575(14) -0.00103(13)
F006 0.082(2) 0.0591(18) 0.068(2) 0.0184(16) 0.038(2) 0.0200(16)
F007 0.111(4) 0.0652(19) 0.079(3) 0.0307(19) 0.064(3) 0.038(2)
C008 0.0221(7) 0.0229(7) 0.0284(7) 0.0029(6) 0.0011(6) 0.0000(6)
C009 0.0230(7) 0.0256(7) 0.0270(7) 0.0000(6) 0.0052(6) -0.0011(6)
C00A 0.0296(8) 0.0240(8) 0.0367(9) -0.0049(6) 0.0056(7) -0.0043(6)
C00B 0.0227(7) 0.0229(7) 0.0213(7) 0.0023(5) 0.0040(5) -0.0024(6)
C00C 0.0235(7) 0.0309(8) 0.0244(7) -0.0050(6) 0.0067(6) -0.0040(6)
C00D 0.0241(7) 0.0276(8) 0.0232(7) -0.0001(6) 0.0044(6) 0.0009(6)
C00E 0.0240(7) 0.0233(7) 0.0233(7) 0.0025(6) 0.0063(6) -0.0023(6)
C00F 0.0292(8) 0.0239(7) 0.0270(8) 0.0001(6) 0.0080(6) 0.0014(6)
C00G 0.0270(7) 0.0228(7) 0.0271(7) 0.0013(6) 0.0047(6) -0.0059(6)
C00H 0.0214(7) 0.0228(7) 0.0253(7) -0.0021(6) 0.0026(6) -0.0026(6)
C00I 0.0255(8) 0.0291(8) 0.0331(8) 0.0014(6) 0.0106(6) -0.0046(6)
C00J 0.0317(8) 0.0270(8) 0.0271(8) 0.0007(6) 0.0079(6) -0.0079(6)
C00K 0.0266(8) 0.0301(8) 0.0306(8) -0.0004(6) 0.0068(6) -0.0019(6)
C00L 0.0205(7) 0.0274(8) 0.0262(7) -0.0015(6) 0.0077(6) -0.0026(6)
C00M 0.0278(8) 0.0292(8) 0.0396(9) -0.0006(7) 0.0082(7) -0.0090(6)
C00N 0.0305(8) 0.0377(9) 0.0267(8) 0.0025(7) 0.0056(6) -0.0051(7)
C00O 0.0295(8) 0.0231(7) 0.0253(7) -0.0008(6) 0.0048(6) 0.0010(6)
C00P 0.0282(8) 0.0285(8) 0.0330(8) -0.0041(6) 0.0103(6) -0.0003(6)
C00Q 0.0281(8) 0.0247(7) 0.0268(7) 0.0023(6) 0.0012(6) -0.0028(6)
C00R 0.0296(8) 0.0278(8) 0.0331(8) -0.0013(7) 0.0033(6) -0.0004(6)
C00S 0.0208(7) 0.0263(8) 0.0249(7) -0.0018(6) 0.0072(6) -0.0011(5)
C00T 0.0308(8) 0.0256(8) 0.0288(8) 0.0000(6) 0.0034(6) -0.0005(6)
C00U 0.0306(9) 0.0425(10) 0.0375(9) -0.0051(8) 0.0102(7) -0.0121(7)
C00V 0.0326(8) 0.0330(9) 0.0285(8) 0.0011(6) 0.0118(6) -0.0031(7)
C00W 0.0357(9) 0.0244(8) 0.0342(9) 0.0017(7) 0.0068(7) -0.0025(7)
C00X 0.0399(10) 0.0313(9) 0.0295(9) -0.0017(7) 0.0056(7) -0.0053(7)
C00Y 0.0276(8) 0.0399(10) 0.0425(10) -0.0064(8) 0.0125(7) -0.0006(7)
C00Z 0.0288(8) 0.0310(8) 0.0253(7) 0.0030(6) 0.0085(6) 0.0018(6)
C010 0.0288(8) 0.0318(8) 0.0223(7) 0.0008(6) 0.0087(6) -0.0043(6)
C011 0.0265(8) 0.0264(8) 0.0287(8) -0.0024(6) 0.0066(6) -0.0017(6)
C012 0.0344(9) 0.0360(9) 0.0350(9) -0.0103(7) 0.0132(7) 0.0002(7)
F013 0.0458(10) 0.0941(16) 0.0569(11) 0.0083(10) 0.0162(8) 0.0022(10)
C014 0.0296(8) 0.0320(9) 0.0417(10) 0.0048(7) 0.0118(7) 0.0036(7)
C015 0.0509(11) 0.0256(8) 0.0429(10) 0.0071(7) 0.0062(8) 0.0003(8)
C016 0.0232(8) 0.0383(9) 0.0377(9) 0.0045(7) 0.0049(7) -0.0021(7)
C017 0.0287(8) 0.0414(10) 0.0314(8) 0.0041(7) 0.0108(7) 0.0052(7)
C018 0.0276(8) 0.0363(9) 0.0457(10) -0.0121(8) 0.0005(7) 0.0061(7)
C019 0.0360(9) 0.0263(8) 0.0360(9) -0.0022(7) -0.0041(7) 0.0043(7)
C01A 0.0262(8) 0.0414(10) 0.0558(12) 0.0117(9) -0.0027(8) -0.0079(7)
C01B 0.0354(9) 0.0369(10) 0.0517(11) 0.0052(8) 0.0127(8) 0.0095(8)
C01C 0.0322(8) 0.0340(9) 0.0348(9) -0.0057(7) 0.0106(7) 0.0000(7)
C01D 0.0524(11) 0.0346(9) 0.0321(9) 0.0046(7) 0.0146(8) -0.0091(8)
C01E 0.0291(8) 0.0412(10) 0.0309(8) -0.0016(7) 0.0101(6) -0.0088(7)
C01F 0.0241(7) 0.0280(8) 0.0206(7) 0.0029(6) 0.0066(6) 0.0001(6)
C01G 0.0354(9) 0.0569(12) 0.0263(8) 0.0058(8) 0.0069(7) -0.0022(8)
F01H 0.0755(17) 0.0746(17) 0.098(2) -0.0343(15) 0.0203(15) -0.0093(14)
C01I 0.0430(10) 0.0275(8) 0.0387(9) -0.0057(7) 0.0086(8) -0.0067(7)
C01J 0.0544(12) 0.0408(10) 0.0348(9) -0.0123(8) 0.0034(8) 0.0136(9)
C01K 0.0316(9) 0.0284(9) 0.0486(11) 0.0035(7) 0.0038(7) -0.0023(7)
C01L 0.0368(9) 0.0435(10) 0.0267(8) -0.0048(7) 0.0138(7) -0.0021(7)
C01M 0.0497(11) 0.0267(9) 0.0584(12) 0.0069(8) 0.0091(9) 0.0100(8)
C01N 0.0401(10) 0.0303(9) 0.0348(9) 0.0022(7) -0.0038(7) -0.0046(7)
C01O 0.0451(11) 0.0603(13) 0.0239(8) -0.0069(8) 0.0028(7) -0.0030(9)
C01P 0.0289(9) 0.0377(9) 0.0420(10) 0.0036(7) 0.0051(7) 0.0024(7)
C01Q 0.0369(10) 0.0298(9) 0.0542(12) 0.0017(8) -0.0139(8) -0.0067(7)
C01R 0.0389(10) 0.0452(10) 0.0314(9) 0.0089(8) 0.0072(7) -0.0033(8)
C01S 0.0558(13) 0.0432(11) 0.0354(10) -0.0107(8) 0.0017(9) -0.0115(9)
C01T 0.0564(12) 0.0262(9) 0.0511(12) 0.0029(8) -0.0065(9) -0.0067(8)
C01U 0.0285(9) 0.0707(14) 0.0433(11) -0.0145(10) 0.0111(8) -0.0189(9)
C01V 0.0643(13) 0.0323(9) 0.0377(10) 0.0116(8) 0.0103(9) -0.0061(9)
C01W 0.0328(9) 0.0390(10) 0.0426(10) 0.0054(8) 0.0047(7) 0.0058(7)
C01X 0.0466(11) 0.0252(9) 0.0666(14) 0.0069(9) 0.0072(10) -0.0037(8)
C01Y 0.0443(11) 0.0510(12) 0.0414(10) -0.0091(9) 0.0173(8) 0.0063(9)
C01Z 0.0525(11) 0.0301(9) 0.0414(10) -0.0103(8) 0.0003(8) -0.0012(8)
C020 0.0251(8) 0.0534(12) 0.0347(9) 0.0008(8) 0.0099(7) -0.0010(7)
C021 0.0587(13) 0.0504(12) 0.0345(10) 0.0164(9) -0.0030(9) -0.0146(10)
C022 0.0427(10) 0.0318(9) 0.0417(10) -0.0072(8) -0.0039(8) 0.0006(8)
C023 0.0648(14) 0.0332(10) 0.0506(12) -0.0115(9) -0.0032(10) -0.0085(9)
C024 0.0233(9) 0.0886(18) 0.0451(11) -0.0084(11) 0.0023(8) 0.0052(10)
C025 0.0760(15) 0.0366(10) 0.0300(9) -0.0006(8) 0.0033(9) -0.0116(10)
C026 0.0644(14) 0.0385(11) 0.0509(12) 0.0169(9) -0.0174(11) -0.0024(10)
C027 0.0469(12) 0.0494(13) 0.0649(14) 0.0120(11) -0.0034(10) 0.0150(10)
C028 0.0336(11) 0.0629(14) 0.0604(14) 0.0086(11) 0.0012(9) 0.0147(9)
C029 0.096(2) 0.0463(12) 0.0333(10) -0.0075(9) -0.0057(11) -0.0149(12)
B02A 0.046(2) 0.0436(19) 0.037(2) 0.0029(16) 0.0183(16) 0.0109(16)
F0 0.126(11) 0.077(8) 0.094(8) 0.046(5) 0.085(7) 0.074(8)
F1 0.057(5) 0.116(11) 0.042(4) 0.004(5) 0.010(3) 0.004(5)
F2 0.063(4) 0.052(3) 0.092(5) 0.002(3) 0.014(3) -0.002(3)
F01I 0.132(9) 0.174(10) 0.052(4) 0.000(5) 0.035(5) 0.113(8)
B02B 0.066(10) 0.077(10) 0.050(7) 0.035(7) 0.047(6) 0.044(7)

loop_
_atom_type_symbol
_atom_type_description
_atom_type_scat_dispersion_real
_atom_type_scat_dispersion_imag
_atom_type_scat_source
C C 0.0181 0.0091 'International Tables Vol C Tables 4.2.6.8 and 6.1.1.4'
H H 0.0000 0.0000 'International Tables Vol C Tables 4.2.6.8 and 6.1.1.4'
B B 0.0090 0.0039 'International Tables Vol C Tables 4.2.6.8 and 6.1.1.4'
Cu Cu -1.9646 0.5888 'International Tables Vol C Tables 4.2.6.8 and 6.1.1.4'
F F 0.0727 0.0534 'International Tables Vol C Tables 4.2.6.8 and 6.1.1.4'
O O 0.0492 0.0322 'International Tables Vol C Tables 4.2.6.8 and 6.1.1.4'
P P 0.2955 0.4335 'International Tables Vol C Tables 4.2.6.8 and 6.1.1.4'

loop_
_geom_angle_atom_site_label_1
_geom_angle_atom_site_label_2
_geom_angle_atom_site_label_3
_geom_angle
_geom_angle_site_symmetry_1
_geom_angle_site_symmetry_3
_geom_angle_publ_flag
P002 Cu01 P003 93.388(15) . . ?
P002 Cu01 P004 113.120(15) . . ?
P002 Cu01 P005 122.865(15) . . ?
P003 Cu01 P004 121.826(16) . . ?
P003 Cu01 P005 112.730(16) . . ?
P004 Cu01 P005 95.246(15) . . ?
C00B P002 Cu01 111.31(5) . . ?
C00B P002 C00D 101.99(7) . . ?
C00B P002 C00H 103.49(7) . . ?
C00D P002 Cu01 118.38(5) . . ?
C00D P002 C00H 100.68(7) . . ?
C00H P002 Cu01 118.71(5) . . ?
C008 P003 Cu01 118.15(5) . . ?
C008 P003 C00F 102.06(7) . . ?
C008 P003 C00S 102.33(7) . . ?
C00F P003 Cu01 116.91(5) . . ?
C00F P003 C00S 103.01(7) . . ?
C00S P003 Cu01 112.29(5) . . ?
C00C P004 Cu01 120.48(5) . . ?
C00G P004 Cu01 110.60(5) . . ?
C00G P004 C00C 101.45(7) . . ?
C00G P004 C00O 103.43(7) . . ?
C00O P004 Cu01 117.37(5) . . ?
C00O P004 C00C 101.13(7) . . ?
C00Q P005 Cu01 120.40(6) . . ?
C00Q P005 C011 101.08(7) . . ?
C00Q P005 C01F 102.50(7) . . ?
C011 P005 Cu01 117.18(5) . . ?
C011 P005 C01F 105.17(7) . . ?
C01F P005 Cu01 108.66(5) . . ?
C00R C008 P003 118.93(12) . . ?
C00R C008 C016 119.00(15) . . ?
C016 C008 P003 122.07(13) . . ?
C00A C009 H009 119.1 . . ?
C00A C009 C00B 121.72(15) . . ?
C00B C009 H009 119.1 . . ?
C009 C00A H00A 120.1 . . ?
C00M C00A C009 119.70(15) . . ?
C00M C00A H00A 120.1 . . ?
C009 C00B P002 118.80(11) . . ?
C009 C00B C00E 118.67(14) . . ?
C00E C00B P002 122.53(12) . . ?
C00U C00C P004 121.81(14) . . ?
C01P C00C P004 119.68(13) . . ?
C01P C00C C00U 118.48(16) . . ?
C00N C00D P002 122.61(13) . . ?
C00X C00D P002 119.01(12) . . ?
C00X C00D C00N 118.36(15) . . ?
C00B C00E C00L 125.92(13) . . ?
C00I C00E C00B 118.28(14) . . ?
C00I C00E C00L 115.78(14) . . ?
C014 C00F P003 123.00(13) . . ?
C01K C00F P003 118.08(13) . . ?
C01K C00F C014 118.85(15) . . ?
C00J C00G P004 120.93(12) . . ?
C00W C00G P004 119.86(12) . . ?
C00W C00G C00J 119.20(15) . . ?
C00K C00H P002 118.73(12) . . ?
C00K C00H C00T 118.44(15) . . ?
C00T C00H P002 122.76(12) . . ?
C00E C00I H00I 119.0 . . ?
C00M C00I C00E 122.10(15) . . ?
C00M C00I H00I 119.0 . . ?
C00G C00J C010 124.80(14) . . ?
C01D C00J C00G 118.05(16) . . ?
C01D C00J C010 117.14(15) . . ?
C00H C00K H00K 119.6 . . ?
C00Y C00K C00H 120.80(16) . . ?
C00Y C00K H00K 119.6 . . ?
C00S C00L C00E 124.72(13) . . ?
C00V C00L C00E 117.05(14) . . ?
C00V C00L C00S 117.95(15) . . ?
C00A C00M H00M 120.4 . . ?
C00I C00M C00A 119.28(15) . . ?
C00I C00M H00M 120.4 . . ?
C00D C00N H00N 119.8 . . ?
C01G C00N C00D 120.47(17) . . ?
C01G C00N H00N 119.8 . . ?
C01C C00O P004 118.72(12) . . ?
C01C C00O C01I 118.32(15) . . ?
C01I C00O P004 122.93(13) . . ?
C00S C00P H00P 119.4 . . ?
C012 C00P H00P 119.4 . . ?
C012 C00P C00S 121.21(16) . . ?
C01R C00Q P005 121.32(13) . . ?
C01W C00Q P005 119.73(13) . . ?
C01W C00Q C01R 118.94(16) . . ?
C008 C00R H00R 119.7 . . ?
C008 C00R C022 120.64(17) . . ?
C022 C00R H00R 119.7 . . ?
C00L C00S P003 121.53(11) . . ?
C00P C00S P003 119.05(12) . . ?
C00P C00S C00L 119.42(15) . . ?
C00H C00T H00T 119.8 . . ?
C019 C00T C00H 120.35(16) . . ?
C019 C00T H00T 119.8 . . ?
C00C C00U H00U 119.9 . . ?
C01U C00U C00C 120.25(19) . . ?
C01U C00U H00U 119.9 . . ?
C00L C00V H00V 119.0 . . ?
C01L C00V C00L 121.91(16) . . ?
C01L C00V H00V 119.0 . . ?
C00G C00W H00W 119.3 . . ?
C015 C00W C00G 121.45(17) . . ?
C015 C00W H00W 119.3 . . ?
C00D C00X H00X 119.6 . . ?
C01S C00X C00D 120.78(17) . . ?
C01S C00X H00X 119.6 . . ?
C00K C00Y H00Y 119.9 . . ?
C018 C00Y C00K 120.23(17) . . ?
C018 C00Y H00Y 119.9 . . ?
C017 C00Z H00Z 119.4 . . ?
C017 C00Z C01F 121.24(16) . . ?
C01F C00Z H00Z 119.4 . . ?
C01E C010 C00J 117.48(15) . . ?
C01E C010 C01F 117.86(15) . . ?
C01F C010 C00J 124.47(14) . . ?
C01N C011 P005 119.02(13) . . ?
C01N C011 C025 118.17(16) . . ?
C025 C011 P005 122.40(13) . . ?
C00P C012 H012 120.2 . . ?
C01L C012 C00P 119.52(16) . . ?
C01L C012 H012 120.2 . . ?
C00F C014 H014 119.8 . . ?
C01B C014 C00F 120.32(17) . . ?
C01B C014 H014 119.8 . . ?
C00W C015 H015 120.2 . . ?
C01V C015 C00W 119.51(18) . . ?
C01V C015 H015 120.2 . . ?
C008 C016 H016 120.0 . . ?
C01A C016 C008 119.91(18) . . ?
C01A C016 H016 120.0 . . ?
C00Z C017 H017 120.4 . . ?
C020 C017 C00Z 119.28(17) . . ?
C020 C017 H017 120.4 . . ?
C00Y C018 H018 120.2 . . ?
C00Y C018 C019 119.60(16) . . ?
C019 C018 H018 120.2 . . ?
C00T C019 C018 120.57(17) . . ?
C00T C019 H019 119.7 . . ?
C018 C019 H019 119.7 . . ?
C016 C01A H01A 119.6 . . ?
C01Q C01A C016 120.77(18) . . ?
C01Q C01A H01A 119.6 . . ?
C014 C01B H01B 119.9 . . ?
C01M C01B C014 120.17(18) . . ?
C01M C01B H01B 119.9 . . ?
C00O C01C H01C 119.6 . . ?
C00O C01C C01Y 120.87(17) . . ?
C01Y C01C H01C 119.6 . . ?
C00J C01D H01D 119.0 . . ?
C01V C01D C00J 122.04(18) . . ?
C01V C01D H01D 119.0 . . ?
C010 C01E H01E 119.1 . . ?
C020 C01E C010 121.87(17) . . ?
C020 C01E H01E 119.1 . . ?
C00Z C01F P005 119.27(12) . . ?
C00Z C01F C010 119.60(15) . . ?
C010 C01F P005 121.07(12) . . ?
C00N C01G H01G 119.8 . . ?
C01O C01G C00N 120.48(17) . . ?
C01O C01G H01G 119.8 . . ?
C00O C01I H01I 119.6 . . ?
C01Z C01I C00O 120.83(18) . . ?
C01Z C01I H01I 119.6 . . ?
C01Y C01J H01J 120.2 . . ?
C01Z C01J H01J 120.2 . . ?
C01Z C01J C01Y 119.70(17) . . ?
C00F C01K H01K 119.7 . . ?
C01X C01K C00F 120.68(17) . . ?
C01X C01K H01K 119.7 . . ?
C00V C01L H01L 120.0 . . ?
C012 C01L C00V 119.91(16) . . ?
C012 C01L H01L 120.0 . . ?
C01B C01M H01M 120.0 . . ?
C01B C01M C01X 120.04(18) . . ?
C01X C01M H01M 120.0 . . ?
C011 C01N H01N 119.4 . . ?
C01T C01N C011 121.10(17) . . ?
C01T C01N H01N 119.4 . . ?
C01G C01O H01O 120.2 . . ?
C01G C01O C01S 119.64(17) . . ?
C01S C01O H01O 120.2 . . ?
C00C C01P H01P 119.7 . . ?
C00C C01P C028 120.65(19) . . ?
C028 C01P H01P 119.7 . . ?
C01A C01Q H01Q 120.2 . . ?
C022 C01Q C01A 119.53(17) . . ?
C022 C01Q H01Q 120.2 . . ?
C00Q C01R H01R 119.7 . . ?
C021 C01R C00Q 120.52(19) . . ?
C021 C01R H01R 119.7 . . ?
C00X C01S H01S 119.9 . . ?
C01O C01S C00X 120.27(18) . . ?
C01O C01S H01S 119.9 . . ?
C01N C01T H01T 120.0 . . ?
C023 C01T C01N 120.01(19) . . ?
C023 C01T H01T 120.0 . . ?
C00U C01U H01U 119.7 . . ?
C024 C01U C00U 120.64(19) . . ?
C024 C01U H01U 119.7 . . ?
C015 C01V C01D 119.63(17) . . ?
C015 C01V H01V 120.2 . . ?
C01D C01V H01V 120.2 . . ?
C00Q C01W H01W 119.8 . . ?
C00Q C01W C027 120.33(19) . . ?
C027 C01W H01W 119.8 . . ?
C01K C01X H01X 120.0 . . ?
C01M C01X C01K 119.93(18) . . ?
C01M C01X H01X 120.0 . . ?
C01C C01Y H01Y 120.0 . . ?
C01J C01Y C01C 120.00(19) . . ?
C01J C01Y H01Y 120.0 . . ?
C01I C01Z C01J 120.28(18) . . ?
C01I C01Z H01Z 119.9 . . ?
C01J C01Z H01Z 119.9 . . ?
C017 C020 C01E 120.09(17) . . ?
C017 C020 H020 120.0 . . ?
C01E C020 H020 120.0 . . ?
C01R C021 H021 120.0 . . ?
C026 C021 C01R 120.0(2) . . ?
C026 C021 H021 120.0 . . ?
C00R C022 H022 119.9 . . ?
C01Q C022 C00R 120.16(19) . . ?
C01Q C022 H022 119.9 . . ?
C01T C023 H023 120.1 . . ?
C029 C023 C01T 119.77(19) . . ?
C029 C023 H023 120.1 . . ?
C01U C024 H024 120.2 . . ?
C028 C024 C01U 119.64(19) . . ?
C028 C024 H024 120.2 . . ?
C011 C025 H025 119.6 . . ?
C029 C025 C011 120.80(19) . . ?
C029 C025 H025 119.6 . . ?
C021 C026 H026 119.9 . . ?
C027 C026 C021 120.13(19) . . ?
C027 C026 H026 119.9 . . ?
C01W C027 H027 120.0 . . ?
C026 C027 C01W 120.0(2) . . ?
C026 C027 H027 120.0 . . ?
C01P C028 H028 119.8 . . ?
C024 C028 C01P 120.3(2) . . ?
C024 C028 H028 119.8 . . ?
C023 C029 C025 120.2(2) . . ?
C023 C029 H029 119.9 . . ?
C025 C029 H029 119.9 . . ?
F006 B02A F007 113.7(4) . . ?
F006 B02A F013 106.0(4) . . ?
F006 B02A F01H 109.3(4) . . ?
F013 B02A F007 108.8(4) . . ?
F01H B02A F007 111.0(4) . . ?
F01H B02A F013 107.7(3) . . ?
F1 B02B F0 106.2(15) . . ?
F1 B02B F2 106.3(11) . . ?
F1 B02B F01I 110.3(13) . . ?
F2 B02B F0 99.0(13) . . ?
F01I B02B F0 122.6(13) . . ?
F01I B02B F2 111.0(12) . . ?

loop_
_geom_bond_atom_site_label_1
_geom_bond_atom_site_label_2
_geom_bond_distance
_geom_bond_site_symmetry_2
_geom_bond_publ_flag
Cu01 P002 2.3673(4) . ?
Cu01 P003 2.3726(4) . ?
Cu01 P004 2.3748(4) . ?
Cu01 P005 2.3895(4) . ?
P002 C00B 1.8328(15) . ?
P002 C00D 1.8387(16) . ?
P002 C00H 1.8392(16) . ?
P003 C008 1.8358(16) . ?
P003 C00F 1.8374(16) . ?
P003 C00S 1.8404(16) . ?
P004 C00C 1.8395(16) . ?
P004 C00G 1.8331(16) . ?
P004 C00O 1.8379(16) . ?
P005 C00Q 1.8310(16) . ?
P005 C011 1.8425(16) . ?
P005 C01F 1.8427(16) . ?
F006 B02A 1.350(7) . ?
F007 B02A 1.389(7) . ?
C008 C00R 1.385(2) . ?
C008 C016 1.397(2) . ?
C009 H009 0.9500 . ?
C009 C00A 1.387(2) . ?
C009 C00B 1.398(2) . ?
C00A H00A 0.9500 . ?
C00A C00M 1.385(2) . ?
C00B C00E 1.411(2) . ?
C00C C00U 1.398(2) . ?
C00C C01P 1.382(2) . ?
C00D C00N 1.399(2) . ?
C00D C00X 1.394(2) . ?
C00E C00I 1.403(2) . ?
C00E C00L 1.494(2) . ?
C00F C014 1.399(2) . ?
C00F C01K 1.389(2) . ?
C00G C00J 1.409(2) . ?
C00G C00W 1.398(2) . ?
C00H C00K 1.393(2) . ?
C00H C00T 1.399(2) . ?
C00I H00I 0.9500 . ?
C00I C00M 1.383(2) . ?
C00J C010 1.498(2) . ?
C00J C01D 1.398(2) . ?
C00K H00K 0.9500 . ?
C00K C00Y 1.393(2) . ?
C00L C00S 1.408(2) . ?
C00L C00V 1.404(2) . ?
C00M H00M 0.9500 . ?
C00N H00N 0.9500 . ?
C00N C01G 1.387(2) . ?
C00O C01C 1.389(2) . ?
C00O C01I 1.396(2) . ?
C00P H00P 0.9500 . ?
C00P C00S 1.400(2) . ?
C00P C012 1.390(2) . ?
C00Q C01R 1.395(2) . ?
C00Q C01W 1.382(2) . ?
C00R H00R 0.9500 . ?
C00R C022 1.395(2) . ?
C00T H00T 0.9500 . ?
C00T C019 1.387(2) . ?
C00U H00U 0.9500 . ?
C00U C01U 1.384(3) . ?
C00V H00V 0.9500 . ?
C00V C01L 1.382(2) . ?
C00W H00W 0.9500 . ?
C00W C015 1.388(2) . ?
C00X H00X 0.9500 . ?
C00X C01S 1.386(3) . ?
C00Y H00Y 0.9500 . ?
C00Y C018 1.377(3) . ?
C00Z H00Z 0.9500 . ?
C00Z C017 1.392(2) . ?
C00Z C01F 1.398(2) . ?
C010 C01E 1.401(2) . ?
C010 C01F 1.413(2) . ?
C011 C01N 1.388(2) . ?
C011 C025 1.391(3) . ?
C012 H012 0.9500 . ?
C012 C01L 1.380(3) . ?
F013 B02A 1.377(5) . ?
C014 H014 0.9500 . ?
C014 C01B 1.388(3) . ?
C015 H015 0.9500 . ?
C015 C01V 1.381(3) . ?
C016 H016 0.9500 . ?
C016 C01A 1.389(3) . ?
C017 H017 0.9500 . ?
C017 C020 1.384(3) . ?
C018 H018 0.9500 . ?
C018 C019 1.387(3) . ?
C019 H019 0.9500 . ?
C01A H01A 0.9500 . ?
C01A C01Q 1.384(3) . ?
C01B H01B 0.9500 . ?
C01B C01M 1.380(3) . ?
C01C H01C 0.9500 . ?
C01C C01Y 1.391(3) . ?
C01D H01D 0.9500 . ?
C01D C01V 1.385(3) . ?
C01E H01E 0.9500 . ?
C01E C020 1.384(3) . ?
C01G H01G 0.9500 . ?
C01G C01O 1.381(3) . ?
F01H B02A 1.370(5) . ?
C01I H01I 0.9500 . ?
C01I C01Z 1.382(3) . ?
C01J H01J 0.9500 . ?
C01J C01Y 1.383(3) . ?
C01J C01Z 1.383(3) . ?
C01K H01K 0.9500 . ?
C01K C01X 1.388(3) . ?
C01L H01L 0.9500 . ?
C01M H01M 0.9500 . ?
C01M C01X 1.387(3) . ?
C01N H01N 0.9500 . ?
C01N C01T 1.385(3) . ?
C01O H01O 0.9500 . ?
C01O C01S 1.382(3) . ?
C01P H01P 0.9500 . ?
C01P C028 1.396(3) . ?
C01Q H01Q 0.9500 . ?
C01Q C022 1.379(3) . ?
C01R H01R 0.9500 . ?
C01R C021 1.383(3) . ?
C01S H01S 0.9500 . ?
C01T H01T 0.9500 . ?
C01T C023 1.381(3) . ?
C01U H01U 0.9500 . ?
C01U C024 1.378(4) . ?
C01V H01V 0.9500 . ?
C01W H01W 0.9500 . ?
C01W C027 1.394(3) . ?
C01X H01X 0.9500 . ?
C01Y H01Y 0.9500 . ?
C01Z H01Z 0.9500 . ?
C020 H020 0.9500 . ?
C021 H021 0.9500 . ?
C021 C026 1.380(4) . ?
C022 H022 0.9500 . ?
C023 H023 0.9500 . ?
C023 C029 1.378(3) . ?
C024 H024 0.9500 . ?
C024 C028 1.368(4) . ?
C025 H025 0.9500 . ?
C025 C029 1.389(3) . ?
C026 H026 0.9500 . ?
C026 C027 1.375(4) . ?
C027 H027 0.9500 . ?
C028 H028 0.9500 . ?
C029 H029 0.9500 . ?
F0 B02B 1.406(16) . ?
F1 B02B 1.336(16) . ?
F2 B02B 1.375(13) . ?
F01I B02B 1.358(12) . ?

loop_
_geom_torsion_atom_site_label_1
_geom_torsion_atom_site_label_2
_geom_torsion_atom_site_label_3
_geom_torsion_atom_site_label_4
_geom_torsion
_geom_torsion_site_symmetry_1
_geom_torsion_site_symmetry_2
_geom_torsion_site_symmetry_3
_geom_torsion_site_symmetry_4
_geom_torsion_publ_flag
Cu01 P002 C00B C009 -104.23(12) . . . . ?
Cu01 P002 C00B C00E 76.08(13) . . . . ?
Cu01 P002 C00D C00N -150.27(12) . . . . ?
Cu01 P002 C00D C00X 31.58(15) . . . . ?
Cu01 P002 C00H C00K -1.76(14) . . . . ?
Cu01 P002 C00H C00T -178.79(11) . . . . ?
Cu01 P003 C008 C00R 27.97(15) . . . . ?
Cu01 P003 C008 C016 -152.24(12) . . . . ?
Cu01 P003 C00F C014 -164.84(12) . . . . ?
Cu01 P003 C00F C01K 12.30(16) . . . . ?
Cu01 P003 C00S C00L 73.88(13) . . . . ?
Cu01 P003 C00S C00P -105.92(12) . . . . ?
Cu01 P004 C00C C00U -155.47(12) . . . . ?
Cu01 P004 C00C C01P 26.64(16) . . . . ?
Cu01 P004 C00G C00J 74.11(13) . . . . ?
Cu01 P004 C00G C00W -104.29(13) . . . . ?
Cu01 P004 C00O C01C -1.92(16) . . . . ?
Cu01 P004 C00O C01I -179.81(13) . . . . ?
Cu01 P005 C00Q C01R -148.83(13) . . . . ?
Cu01 P005 C00Q C01W 32.37(16) . . . . ?
Cu01 P005 C011 C01N 28.40(16) . . . . ?
Cu01 P005 C011 C025 -144.12(16) . . . . ?
Cu01 P005 C01F C00Z -104.33(12) . . . . ?
Cu01 P005 C01F C010 72.79(13) . . . . ?
P002 C00B C00E C00I 174.29(12) . . . . ?
P002 C00B C00E C00L -3.7(2) . . . . ?
P002 C00D C00N C01G -178.23(14) . . . . ?
P002 C00D C00X C01S 178.32(16) . . . . ?
P002 C00H C00K C00Y -176.50(13) . . . . ?
P002 C00H C00T C019 176.49(12) . . . . ?
P003 C008 C00R C022 180.00(13) . . . . ?
P003 C008 C016 C01A 179.93(14) . . . . ?
P003 C00F C014 C01B 177.30(15) . . . . ?
P003 C00F C01K C01X -177.31(16) . . . . ?
P004 C00C C00U C01U -176.35(14) . . . . ?
P004 C00C C01P C028 177.25(17) . . . . ?
P004 C00G C00J C010 -0.5(2) . . . . ?
P004 C00G C00J C01D 178.44(13) . . . . ?
P004 C00G C00W C015 178.78(14) . . . . ?
P004 C00O C01C C01Y -177.58(15) . . . . ?
P004 C00O C01I C01Z 178.28(15) . . . . ?
P005 C00Q C01R C021 178.27(15) . . . . ?
P005 C00Q C01W C027 -179.64(17) . . . . ?
P005 C011 C01N C01T -173.26(17) . . . . ?
P005 C011 C025 C029 172.5(2) . . . . ?
C008 P003 C00F C014 -34.34(16) . . . . ?
C008 P003 C00F C01K 142.80(14) . . . . ?
C008 P003 C00S C00L -53.82(14) . . . . ?
C008 P003 C00S C00P 126.38(13) . . . . ?
C008 C00R C022 C01Q -0.1(3) . . . . ?
C008 C016 C01A C01Q 0.3(3) . . . . ?
C009 C00A C00M C00I -3.2(3) . . . . ?
C009 C00B C00E C00I -5.4(2) . . . . ?
C009 C00B C00E C00L 176.57(14) . . . . ?
C00A C009 C00B P002 -177.41(13) . . . . ?
C00A C009 C00B C00E 2.3(2) . . . . ?
C00B P002 C00D C00N -27.79(15) . . . . ?
C00B P002 C00D C00X 154.06(14) . . . . ?
C00B P002 C00H C00K -125.64(13) . . . . ?
C00B P002 C00H C00T 57.33(14) . . . . ?
C00B C009 C00A C00M 2.1(3) . . . . ?
C00B C00E C00I C00M 4.4(2) . . . . ?
C00B C00E C00L C00S -63.7(2) . . . . ?
C00B C00E C00L C00V 122.46(17) . . . . ?
C00C P004 C00G C00J -54.87(14) . . . . ?
C00C P004 C00G C00W 126.73(14) . . . . ?
C00C P004 C00O C01C 131.24(14) . . . . ?
C00C P004 C00O C01I -46.66(16) . . . . ?
C00C C00U C01U C024 -1.1(3) . . . . ?
C00C C01P C028 C024 -0.7(3) . . . . ?
C00D P002 C00B C009 128.59(12) . . . . ?
C00D P002 C00B C00E -51.11(14) . . . . ?
C00D P002 C00H C00K 129.14(13) . . . . ?
C00D P002 C00H C00T -47.89(14) . . . . ?
C00D C00N C01G C01O -0.3(3) . . . . ?
C00D C00X C01S C01O 0.2(3) . . . . ?
C00E C00I C00M C00A -0.1(3) . . . . ?
C00E C00L C00S P003 4.1(2) . . . . ?
C00E C00L C00S C00P -176.12(14) . . . . ?
C00E C00L C00V C01L 176.91(16) . . . . ?
C00F P003 C008 C00R -101.77(13) . . . . ?
C00F P003 C008 C016 78.02(15) . . . . ?
C00F P003 C00S C00L -159.48(13) . . . . ?
C00F P003 C00S C00P 20.72(15) . . . . ?
C00F C014 C01B C01M -0.2(3) . . . . ?
C00F C01K C01X C01M -0.1(3) . . . . ?
C00G P004 C00C C00U -33.07(15) . . . . ?
C00G P004 C00C C01P 149.04(14) . . . . ?
C00G P004 C00O C01C -123.99(14) . . . . ?
C00G P004 C00O C01I 58.12(16) . . . . ?
C00G C00J C010 C01E 114.11(18) . . . . ?
C00G C00J C010 C01F -71.1(2) . . . . ?
C00G C00J C01D C01V 4.0(3) . . . . ?
C00G C00W C015 C01V 1.7(3) . . . . ?
C00H P002 C00B C009 24.37(14) . . . . ?
C00H P002 C00B C00E -155.33(12) . . . . ?
C00H P002 C00D C00N 78.62(15) . . . . ?
C00H P002 C00D C00X -99.53(14) . . . . ?
C00H C00K C00Y C018 0.2(3) . . . . ?
C00H C00T C019 C018 -0.4(3) . . . . ?
C00I C00E C00L C00S 118.25(17) . . . . ?
C00I C00E C00L C00V -55.6(2) . . . . ?
C00J C00G C00W C015 0.4(3) . . . . ?
C00J C010 C01E C020 177.50(16) . . . . ?
C00J C010 C01F P005 7.6(2) . . . . ?
C00J C010 C01F C00Z -175.27(15) . . . . ?
C00J C01D C01V C015 -2.0(3) . . . . ?
C00K C00H C00T C019 -0.6(2) . . . . ?
C00K C00Y C018 C019 -1.2(3) . . . . ?
C00L C00E C00I C00M -177.36(15) . . . . ?
C00L C00V C01L C012 -0.5(3) . . . . ?
C00N C00D C00X C01S 0.1(3) . . . . ?
C00N C01G C01O C01S 0.6(3) . . . . ?
C00O P004 C00C C00U 73.27(15) . . . . ?
C00O P004 C00C C01P -104.61(15) . . . . ?
C00O P004 C00G C00J -159.40(13) . . . . ?
C00O P004 C00G C00W 22.20(15) . . . . ?
C00O C01C C01Y C01J -0.8(3) . . . . ?
C00O C01I C01Z C01J -0.8(3) . . . . ?
C00P C012 C01L C00V -1.9(3) . . . . ?
C00Q P005 C011 C01N 161.26(14) . . . . ?
C00Q P005 C011 C025 -11.26(18) . . . . ?
C00Q P005 C01F C00Z 127.21(13) . . . . ?
C00Q P005 C01F C010 -55.67(14) . . . . ?
C00Q C01R C021 C026 1.7(3) . . . . ?
C00Q C01W C027 C026 1.1(3) . . . . ?
C00R C008 C016 C01A -0.3(3) . . . . ?
C00S P003 C008 C00R 151.83(13) . . . . ?
C00S P003 C008 C016 -28.38(15) . . . . ?
C00S P003 C00F C014 71.53(15) . . . . ?
C00S P003 C00F C01K -111.33(14) . . . . ?
C00S C00L C00V C01L 2.6(2) . . . . ?
C00S C00P C012 C01L 2.1(3) . . . . ?
C00T C00H C00K C00Y 0.7(2) . . . . ?
C00U C00C C01P C028 -0.7(3) . . . . ?
C00U C01U C024 C028 -0.3(3) . . . . ?
C00V C00L C00S P003 177.88(12) . . . . ?
C00V C00L C00S C00P -2.3(2) . . . . ?
C00W C00G C00J C010 177.90(15) . . . . ?
C00W C00G C00J C01D -3.1(2) . . . . ?
C00W C015 C01V C01D -0.9(3) . . . . ?
C00X C00D C00N C01G -0.1(3) . . . . ?
C00Y C018 C019 C00T 1.3(3) . . . . ?
C00Z C017 C020 C01E 0.2(3) . . . . ?
C010 C00J C01D C01V -176.95(18) . . . . ?
C010 C01E C020 C017 -2.2(3) . . . . ?
C011 P005 C00Q C01R 80.29(16) . . . . ?
C011 P005 C00Q C01W -98.51(15) . . . . ?
C011 P005 C01F C00Z 21.90(14) . . . . ?
C011 P005 C01F C010 -160.98(13) . . . . ?
C011 C01N C01T C023 0.4(3) . . . . ?
C011 C025 C029 C023 0.6(4) . . . . ?
C012 C00P C00S P003 179.81(13) . . . . ?
C012 C00P C00S C00L 0.0(2) . . . . ?
C014 C00F C01K C01X 0.0(3) . . . . ?
C014 C01B C01M C01X 0.1(3) . . . . ?
C016 C008 C00R C022 0.2(2) . . . . ?
C016 C01A C01Q C022 -0.2(3) . . . . ?
C017 C00Z C01F P005 175.69(12) . . . . ?
C017 C00Z C01F C010 -1.5(2) . . . . ?
C01A C01Q C022 C00R 0.1(3) . . . . ?
C01B C01M C01X C01K 0.0(3) . . . . ?
C01C C00O C01I C01Z 0.4(3) . . . . ?
C01D C00J C010 C01E -64.9(2) . . . . ?
C01D C00J C010 C01F 109.93(19) . . . . ?
C01E C010 C01F P005 -177.61(12) . . . . ?
C01E C010 C01F C00Z -0.5(2) . . . . ?
C01F P005 C00Q C01R -28.16(16) . . . . ?
C01F P005 C00Q C01W 153.04(14) . . . . ?
C01F P005 C011 C01N -92.39(15) . . . . ?
C01F P005 C011 C025 95.09(18) . . . . ?
C01F C00Z C017 C020 1.6(2) . . . . ?
C01F C010 C01E C020 2.4(2) . . . . ?
C01G C01O C01S C00X -0.6(3) . . . . ?
C01I C00O C01C C01Y 0.4(3) . . . . ?
C01K C00F C014 C01B 0.2(3) . . . . ?
C01N C011 C025 C029 -0.1(3) . . . . ?
C01N C01T C023 C029 0.2(4) . . . . ?
C01P C00C C00U C01U 1.6(3) . . . . ?
C01R C00Q C01W C027 1.5(3) . . . . ?
C01R C021 C026 C027 1.0(3) . . . . ?
C01T C023 C029 C025 -0.6(4) . . . . ?
C01U C024 C028 C01P 1.2(4) . . . . ?
C01W C00Q C01R C021 -2.9(3) . . . . ?
C01Y C01J C01Z C01I 0.3(3) . . . . ?
C01Z C01J C01Y C01C 0.4(3) . . . . ?
C021 C026 C027 C01W -2.4(4) . . . . ?
C025 C011 C01N C01T -0.4(3) . . . . ?

loop_
_smtbx_masks_void_nr
_smtbx_masks_void_average_x
_smtbx_masks_void_average_y
_smtbx_masks_void_average_z
_smtbx_masks_void_volume
_smtbx_masks_void_count_electrons
_smtbx_masks_void_content
1 0.059 0.130 0.598 23.3 0.0 ?
2 0.000 0.500 0.500 350.9 53.6 '2 acetone'
3 -0.059 0.870 0.402 23.3 0.0 ?
4 0.500 0.000 1.000 350.9 53.6 '2 acetone'
5 0.441 0.630 0.902 23.3 0.0 ?
6 0.559 0.370 0.098 23.3 0.0 ?
